data_2105227
loop_
_publ_author_name
'Briggs, Naomi E. B.'
'Kennedy, Alan R.'
'Morrison, Catriona A.'

_publ_section_title
;
 42 salt forms of tyramine: structural comparison and the occurrence of
 hydrate formation
;
_journal_issue 4
_journal_name_full 'Acta Crystallographica Section B'
_journal_page_first 453
_journal_page_last 464
_journal_paper_doi 10.1107/S0108768112026456
_journal_volume 68
_journal_year 2012
_chemical_formula_sum 'C15 H16 Cl N O3'
_chemical_formula_weight 293.74
_space_group_IT_number 15
_symmetry_cell_setting monoclinic
_symmetry_space_group_name_Hall '-C 2yc'
_symmetry_space_group_name_H-M 'C 1 2/c 1'
_atom_sites_solution_hydrogens geom
_atom_sites_solution_primary direct
_atom_sites_solution_secondary difmap
_audit_creation_method SHELXL-97
_cell_angle_alpha 90.00
_cell_angle_beta 133.43(6)
_cell_angle_gamma 90.00
_cell_formula_units_Z 8
_cell_length_a 24.856(9)
_cell_length_b 8.1013(9)
_cell_length_c 19.464(7)
_cell_measurement_reflns_used 3308
_cell_measurement_temperature 123(2)
_cell_measurement_theta_max 29.3963
_cell_measurement_theta_min 3.2140
_cell_volume 2846(3)
_computing_structure_refinement 'SHELXL-97 (Sheldrick, 1997)'
_diffrn_ambient_temperature 123(2)
_diffrn_measured_fraction_theta_full 0.998
_diffrn_measured_fraction_theta_max 0.894
_diffrn_measurement_device_type 'Oxford Diffraction Xcalibur E'
_diffrn_measurement_method 'omega scans'
_diffrn_radiation_monochromator graphite
_diffrn_radiation_source 'fine-focus sealed tube'
_diffrn_radiation_type MoK\a
_diffrn_radiation_wavelength 0.71073
_diffrn_reflns_av_R_equivalents 0.0447
_diffrn_reflns_av_sigmaI/netI 0.0597
_diffrn_reflns_limit_h_max 34
_diffrn_reflns_limit_h_min -34
_diffrn_reflns_limit_k_max 11
_diffrn_reflns_limit_k_min -11
_diffrn_reflns_limit_l_max 24
_diffrn_reflns_limit_l_min -26
_diffrn_reflns_number 10649
_diffrn_reflns_theta_full 27.00
_diffrn_reflns_theta_max 29.46
_diffrn_reflns_theta_min 3.29
_exptl_absorpt_coefficient_mu 0.275
_exptl_absorpt_correction_T_max 1.00000
_exptl_absorpt_correction_T_min 0.56587
_exptl_absorpt_correction_type multi-scan
_exptl_absorpt_process_details
;
CrysAlisPro, Oxford Diffraction Ltd.,
Version 1.171.33.55 (release 05-01-2010 CrysAlis171 .NET)
(compiled Jan  5 2010,16:28:46)
Empirical absorption correction using spherical harmonics,
 implemented in SCALE3 ABSPACK scaling algorithm.
;
_exptl_crystal_colour colourless
_exptl_crystal_density_diffrn 1.371
_exptl_crystal_density_method 'not measured'
_exptl_crystal_description fragment
_exptl_crystal_F_000 1232
_exptl_crystal_size_max 0.30
_exptl_crystal_size_mid 0.20
_exptl_crystal_size_min 0.10
_refine_diff_density_max 0.686
_refine_diff_density_min -0.882
_refine_ls_extinction_method none
_refine_ls_goodness_of_fit_ref 1.025
_refine_ls_hydrogen_treatment mixed
_refine_ls_matrix_type full
_refine_ls_number_parameters 194
_refine_ls_number_reflns 3530
_refine_ls_number_restraints 0
_refine_ls_restrained_S_all 1.025
_refine_ls_R_factor_all 0.0785
_refine_ls_R_factor_gt 0.0458
_refine_ls_shift/su_max 0.000
_refine_ls_shift/su_mean 0.000
_refine_ls_structure_factor_coef Fsqd
_refine_ls_weighting_details 'calc w=1/[\s^2^(Fo^2^)+(0.0638P)^2^+0.0000P] where P=(Fo^2^+2Fc^2^)/3'
_refine_ls_weighting_scheme calc
_refine_ls_wR_factor_gt 0.1146
_refine_ls_wR_factor_ref 0.1214
_reflns_number_gt 2269
_reflns_number_total 3530
_reflns_threshold_expression I>2/s(I)
_cod_data_source_file ry5045.cif
_cod_data_source_block tyr3cb
_cod_original_cell_volume 2846.1(14)
_cod_original_sg_symbol_H-M C2/c
_cod_database_code 2105227

loop_
_symmetry_equiv_pos_as_xyz
'x, y, z'
'-x, y, -z+1/2'
'x+1/2, y+1/2, z'
'-x+1/2, y+1/2, -z+1/2'
'-x, -y, -z'
'x, -y, z-1/2'
'-x+1/2, -y+1/2, -z'
'x+1/2, -y+1/2, z-1/2'

loop_
_atom_site_type_symbol
_atom_site_label
_atom_site_fract_x
_atom_site_fract_y
_atom_site_fract_z
_atom_site_U_iso_or_equiv
_atom_site_adp_type
_atom_site_calc_flag
_atom_site_refinement_flags
_atom_site_occupancy
_atom_site_symmetry_multiplicity
Cl Cl1 0.22955(4) 0.47286(7) 0.06054(6) 0.0600(2) Uani d . 1 1
O O1 0.00741(6) 0.52279(14) -0.40800(9) 0.0247(3) Uani d . 1 1
H H1H -0.0084 0.4423 -0.3990 0.037 Uiso calc R 1 1
O O2 0.49622(7) 0.41433(15) 0.09027(9) 0.0250(3) Uani d . 1 1
O O3 0.44881(7) 0.20579(15) 0.11054(10) 0.0302(3) Uani d . 1 1
N N1 0.43739(8) 0.69619(19) -0.02927(11) 0.0182(3) Uani d . 1 1
C C1 0.23881(9) 0.52810(19) -0.20922(12) 0.0157(4) Uani d . 1 1
C C2 0.19660(9) 0.6184(2) -0.29272(12) 0.0186(4) Uani d . 1 1
H H2 0.2209 0.6831 -0.3052 0.022 Uiso calc R 1 1
C C3 0.11961(9) 0.6160(2) -0.35831(13) 0.0197(4) Uani d . 1 1
H H3 0.0920 0.6789 -0.4148 0.024 Uiso calc R 1 1
C C4 0.08307(9) 0.52174(19) -0.34129(12) 0.0176(4) Uani d . 1 1
C C5 0.12417(9) 0.43176(19) -0.25753(12) 0.0173(4) Uani d . 1 1
H H5 0.0998 0.3679 -0.2448 0.021 Uiso calc R 1 1
C C6 0.20139(9) 0.43622(19) -0.19257(12) 0.0176(4) Uani d . 1 1
H H6 0.2292 0.3750 -0.1355 0.021 Uiso calc R 1 1
C C7 0.32285(9) 0.52919(19) -0.14051(12) 0.0182(4) Uani d . 1 1
H H7A 0.3434 0.4451 -0.0908 0.022 Uiso calc R 1 1
H H7B 0.3377 0.4992 -0.1748 0.022 Uiso calc R 1 1
C C8 0.35504(9) 0.6970(2) -0.09434(13) 0.0176(4) Uani d . 1 1
H H8A 0.3337 0.7819 -0.1439 0.021 Uiso calc R 1 1
H H8B 0.3416 0.7259 -0.0583 0.021 Uiso calc R 1 1
C C9 0.41558(10) 0.4774(2) 0.11242(12) 0.0223(4) Uani d . 1 1
C C10 0.35270(11) 0.4245(2) 0.09176(14) 0.0282(4) Uani d . 1 1
H H10 0.3379 0.3121 0.0767 0.034 Uiso calc R 1 1
C C11 0.31160(12) 0.5374(2) 0.09333(15) 0.0334(5) Uani d . 1 1
C C12 0.33347(12) 0.7010(3) 0.11822(16) 0.0358(5) Uani d . 1 1
H H12 0.3054 0.7767 0.1202 0.043 Uiso calc R 1 1
C C13 0.39664(12) 0.7520(3) 0.14001(15) 0.0344(5) Uani d . 1 1
H H13 0.4123 0.8637 0.1574 0.041 Uiso calc R 1 1
C C14 0.43782(11) 0.6410(2) 0.13678(14) 0.0283(5) Uani d . 1 1
H H14 0.4810 0.6773 0.1512 0.034 Uiso calc R 1 1
C C15 0.45742(10) 0.3559(2) 0.10488(13) 0.0219(4) Uani d . 1 1
H H1N 0.4580(12) 0.612(3) 0.0157(16) 0.038(6) Uiso d . 1 1
H H2N 0.4575(12) 0.793(3) 0.0051(17) 0.039(6) Uiso d . 1 1
H H3N 0.4558(11) 0.672(2) -0.0586(16) 0.034(6) Uiso d . 1 1

loop_
_atom_site_aniso_label
_atom_site_aniso_U_11
_atom_site_aniso_U_22
_atom_site_aniso_U_33
_atom_site_aniso_U_12
_atom_site_aniso_U_13
_atom_site_aniso_U_23
Cl1 0.0752(5) 0.0348(3) 0.1282(7) 0.0267(3) 0.0922(5) 0.0312(3)
O1 0.0116(6) 0.0197(6) 0.0327(7) -0.0011(5) 0.0114(6) 0.0080(6)
O2 0.0205(7) 0.0279(7) 0.0289(7) 0.0066(5) 0.0178(6) 0.0016(6)
O3 0.0274(8) 0.0236(7) 0.0459(9) 0.0074(5) 0.0276(7) 0.0022(6)
N1 0.0121(8) 0.0156(7) 0.0229(8) -0.0009(6) 0.0105(7) -0.0033(7)
C1 0.0128(8) 0.0109(7) 0.0193(9) -0.0011(6) 0.0095(7) -0.0025(7)
C2 0.0166(9) 0.0154(8) 0.0238(10) -0.0030(6) 0.0139(8) 0.0003(7)
C3 0.0162(9) 0.0153(8) 0.0223(10) -0.0005(6) 0.0111(8) 0.0036(7)
C4 0.0119(9) 0.0122(7) 0.0221(9) -0.0008(6) 0.0092(8) -0.0004(7)
C5 0.0176(9) 0.0143(7) 0.0217(9) -0.0005(6) 0.0141(8) 0.0012(7)
C6 0.0187(9) 0.0131(8) 0.0188(9) 0.0029(6) 0.0121(8) 0.0026(7)
C7 0.0128(9) 0.0156(7) 0.0220(9) 0.0007(6) 0.0103(8) -0.0022(7)
C8 0.0109(8) 0.0158(8) 0.0212(9) 0.0007(6) 0.0090(8) -0.0011(7)
C9 0.0232(10) 0.0262(9) 0.0184(9) 0.0100(7) 0.0146(8) 0.0030(8)
C10 0.0377(12) 0.0239(9) 0.0372(11) 0.0141(8) 0.0311(10) 0.0115(8)
C11 0.0447(13) 0.0313(11) 0.0468(13) 0.0182(9) 0.0402(12) 0.0170(10)
C12 0.0487(14) 0.0340(11) 0.0427(13) 0.0196(10) 0.0383(12) 0.0086(10)
C13 0.0401(13) 0.0305(10) 0.0308(12) 0.0102(9) 0.0237(11) -0.0028(9)
C14 0.0259(10) 0.0328(10) 0.0219(10) 0.0043(8) 0.0148(9) -0.0035(8)
C15 0.0160(9) 0.0263(9) 0.0186(9) 0.0058(7) 0.0100(8) -0.0010(7)

loop_
_atom_type_symbol
_atom_type_description
_atom_type_scat_dispersion_real
_atom_type_scat_dispersion_imag
_atom_type_scat_source
Cl Cl 0.1484 0.1585 'International Tables Vol C Tables 4.2.6.8 and 6.1.1.4'
O O 0.0106 0.0060 'International Tables Vol C Tables 4.2.6.8 and 6.1.1.4'
N N 0.0061 0.0033 'International Tables Vol C Tables 4.2.6.8 and 6.1.1.4'
C C 0.0033 0.0016 'International Tables Vol C Tables 4.2.6.8 and 6.1.1.4'
H H 0.0000 0.0000 'International Tables Vol C Tables 4.2.6.8 and 6.1.1.4'

loop_
_geom_angle_atom_site_label_1
_geom_angle_atom_site_label_2
_geom_angle_atom_site_label_3
_geom_angle
C4 O1 H1H 109.5
C8 N1 H1N 110.3(13)
C8 N1 H2N 110.7(14)
H1N N1 H2N 105.4(19)
C8 N1 H3N 115.5(13)
H1N N1 H3N 103.2(18)
H2N N1 H3N 111.0(19)
C2 C1 C6 117.74(16)
C2 C1 C7 120.10(17)
C6 C1 C7 122.15(16)
C1 C2 C3 121.48(17)
C1 C2 H2 119.3
C3 C2 H2 119.3
C4 C3 C2 120.08(16)
C4 C3 H3 120.0
C2 C3 H3 120.0
O1 C4 C3 117.93(15)
O1 C4 C5 122.56(17)
C3 C4 C5 119.51(16)
C4 C5 C6 119.45(17)
C4 C5 H5 120.3
C6 C5 H5 120.3
C1 C6 C5 121.72(16)
C1 C6 H6 119.1
C5 C6 H6 119.1
C8 C7 C1 111.83(14)
C8 C7 H7A 109.2
C1 C7 H7A 109.2
C8 C7 H7B 109.2
C1 C7 H7B 109.2
H7A C7 H7B 107.9
N1 C8 C7 110.79(14)
N1 C8 H8A 109.5
C7 C8 H8A 109.5
N1 C8 H8B 109.5
C7 C8 H8B 109.5
H8A C8 H8B 108.1
C10 C9 C14 119.92(17)
C10 C9 C15 118.98(16)
C14 C9 C15 121.07(17)
C11 C10 C9 119.35(19)
C11 C10 H10 120.3
C9 C10 H10 120.3
C10 C11 C12 121.3(2)
C10 C11 Cl1 119.16(17)
C12 C11 Cl1 119.50(15)
C13 C12 C11 118.94(18)
C13 C12 H12 120.5
C11 C12 H12 120.5
C12 C13 C14 120.5(2)
C12 C13 H13 119.7
C14 C13 H13 119.7
C9 C14 C13 119.9(2)
C9 C14 H14 120.1
C13 C14 H14 120.1
O3 C15 O2 125.69(17)
O3 C15 C9 116.95(17)
O2 C15 C9 117.31(16)

loop_
_geom_bond_atom_site_label_1
_geom_bond_atom_site_label_2
_geom_bond_distance
Cl1 C11 1.747(2)
O1 C4 1.366(2)
O1 H1H 0.8400
O2 C15 1.270(2)
O3 C15 1.253(2)
N1 C8 1.493(3)
N1 H1N 0.94(2)
N1 H2N 0.92(2)
N1 H3N 0.97(2)
C1 C2 1.390(3)
C1 C6 1.392(2)
C1 C7 1.520(3)
C2 C3 1.390(3)
C2 H2 0.9500
C3 C4 1.390(2)
C3 H3 0.9500
C4 C5 1.394(3)
C5 C6 1.395(3)
C5 H5 0.9500
C6 H6 0.9500
C7 C8 1.519(2)
C7 H7A 0.9900
C7 H7B 0.9900
C8 H8A 0.9900
C8 H8B 0.9900
C9 C10 1.387(3)
C9 C14 1.388(3)
C9 C15 1.510(2)
C10 C11 1.387(3)
C10 H10 0.9500
C11 C12 1.387(3)
C12 C13 1.378(3)
C12 H12 0.9500
C13 C14 1.396(3)
C13 H13 0.9500
C14 H14 0.9500

loop_
_geom_torsion_atom_site_label_1
_geom_torsion_atom_site_label_2
_geom_torsion_atom_site_label_3
_geom_torsion_atom_site_label_4
_geom_torsion
C6 C1 C2 C3 -0.8(2)
C7 C1 C2 C3 178.06(16)
C1 C2 C3 C4 -0.1(3)
C2 C3 C4 O1 -179.70(16)
C2 C3 C4 C5 0.9(3)
O1 C4 C5 C6 179.89(15)
C3 C4 C5 C6 -0.8(2)
C2 C1 C6 C5 1.0(2)
C7 C1 C6 C5 -177.88(15)
C4 C5 C6 C1 -0.2(2)
C2 C1 C7 C8 68.2(2)
C6 C1 C7 C8 -113.02(18)
C1 C7 C8 N1 -178.45(16)
C14 C9 C10 C11 1.7(3)
C15 C9 C10 C11 -176.40(17)
C9 C10 C11 C12 -2.2(3)
C9 C10 C11 Cl1 176.28(15)
C10 C11 C12 C13 1.2(3)
Cl1 C11 C12 C13 -177.23(17)
C11 C12 C13 C14 0.2(3)
C10 C9 C14 C13 -0.3(3)
C15 C9 C14 C13 177.75(17)
C12 C13 C14 C9 -0.7(3)
C10 C9 C15 O3 -22.5(2)
C14 C9 C15 O3 159.46(18)
C10 C9 C15 O2 155.27(17)
C14 C9 C15 O2 -22.8(3)

loop_
_cod_related_entry_id
_cod_related_entry_database
_cod_related_entry_code
1 ChemSpider 30654583
